data_4069081
loop_
_publ_author_name
'Zhang, Yao'
'Song, Guoyong'
'Ma, Gaoyuan'
'Zhao, Jing'
'Pan, Cheng-Ling'
'Li, Xingwei'

_publ_section_title
;
 1,3-Dinitrone Pincer Complexes of Palladium and Nickel: Synthesis,
 Structural Characterizations, and Catalysis
;
_journal_issue 11
_journal_name_full Organometallics
_journal_page_first 3233
_journal_paper_doi 10.1021/om900009h
_journal_volume 28
_journal_year 2009
_chemical_formula_moiety 'C16 H25 N2 Ni O3, Br, C0.5 H Cl'
_chemical_formula_sum 'C16.5 H26 Br Cl N2 Ni O3'
_chemical_formula_weight 474.46
_chemical_name_systematic
;

 ?

;
_space_group_IT_number 14
_symmetry_cell_setting monoclinic
_symmetry_space_group_name_Hall '-P 2ybc'
_symmetry_space_group_name_H-M 'P 1 21/c 1'
_atom_sites_solution_hydrogens geom
_atom_sites_solution_primary direct
_atom_sites_solution_secondary difmap
_audit_creation_method SHELXL-97
_cell_angle_alpha 90.00
_cell_angle_beta 94.205(2)
_cell_angle_gamma 90.00
_cell_formula_units_Z 8
_cell_length_a 15.5218(6)
_cell_length_b 13.2137(5)
_cell_length_c 20.4587(8)
_cell_measurement_reflns_used 7713
_cell_measurement_temperature 173(2)
_cell_measurement_theta_max 29.19
_cell_measurement_theta_min 2.30
_cell_volume 4184.8(3)
_computing_cell_refinement 'Bruker SMART'
_computing_data_collection 'Bruker SMART'
_computing_data_reduction 'Bruker SAINT'
_computing_molecular_graphics 'Bruker SHELXTL'
_computing_publication_material 'Bruker SHELXTL'
_computing_structure_refinement 'SHELXL-97 (Sheldrick, 1997)'
_computing_structure_solution 'SHELXS-97 (Sheldrick, 1990)'
_diffrn_ambient_temperature 173(2)
_diffrn_measured_fraction_theta_full 0.993
_diffrn_measured_fraction_theta_max 0.993
_diffrn_measurement_device_type 'CCD area detector'
_diffrn_measurement_method 'phi and omega scans'
_diffrn_radiation_monochromator graphite
_diffrn_radiation_source 'fine-focus sealed tube'
_diffrn_radiation_type MoK\a
_diffrn_radiation_wavelength 0.71073
_diffrn_reflns_av_R_equivalents 0.0375
_diffrn_reflns_av_sigmaI/netI 0.0424
_diffrn_reflns_limit_h_max 22
_diffrn_reflns_limit_h_min -22
_diffrn_reflns_limit_k_max 18
_diffrn_reflns_limit_k_min -16
_diffrn_reflns_limit_l_max 29
_diffrn_reflns_limit_l_min -29
_diffrn_reflns_number 53779
_diffrn_reflns_theta_full 30.56
_diffrn_reflns_theta_max 30.56
_diffrn_reflns_theta_min 1.84
_exptl_absorpt_coefficient_mu 2.980
_exptl_absorpt_correction_T_max 0.6634
_exptl_absorpt_correction_T_min 0.4891
_exptl_absorpt_correction_type multi-scan
_exptl_absorpt_process_details sadabs
_exptl_crystal_colour red
_exptl_crystal_density_diffrn 1.506
_exptl_crystal_density_meas 0
_exptl_crystal_density_method 'not measured'
_exptl_crystal_description pyramid
_exptl_crystal_F_000 1944
_exptl_crystal_size_max 0.28
_exptl_crystal_size_mid 0.26
_exptl_crystal_size_min 0.15
_refine_diff_density_max 1.915
_refine_diff_density_min -1.787
_refine_diff_density_rms 0.117
_refine_ls_extinction_method none
_refine_ls_goodness_of_fit_ref 1.093
_refine_ls_hydrogen_treatment mixed
_refine_ls_matrix_type full
_refine_ls_number_parameters 466
_refine_ls_number_reflns 12729
_refine_ls_number_restraints 13
_refine_ls_restrained_S_all 1.093
_refine_ls_R_factor_all 0.0747
_refine_ls_R_factor_gt 0.0517
_refine_ls_shift/su_max 0.001
_refine_ls_shift/su_mean 0.000
_refine_ls_structure_factor_coef Fsqd
_refine_ls_weighting_details 'calc w=1/[\s^2^(Fo^2^)+(0.0364P)^2^+17.5892P] where P=(Fo^2^+2Fc^2^)/3'
_refine_ls_weighting_scheme calc
_refine_ls_wR_factor_gt 0.1243
_refine_ls_wR_factor_ref 0.1324
_reflns_number_gt 9607
_reflns_number_total 12729
_reflns_threshold_expression >2sigma(I)
_cod_data_source_file om900009h_si_003.cif
_cod_data_source_block lxw40
_cod_depositor_comments
;
The following automatic conversions were performed:

'_symmetry_cell_setting' value 'Monoclinic' changed to 'monoclinic'
according to /home/saulius/struct/CIF-dictionaries/cif_core.dic
dictionary named 'cif_core.dic' version 2.4.2 from 2011-04-26.

Automatic conversion script
Id: cif_fix_values 1715 2011-07-08 13:25:40Z adriana 
;
_cod_original_sg_symbol_H-M P2(1)/c
_cod_original_formula_sum 'C16.50 H26 Br Cl N2 Ni O3'
_cod_database_code 4069081

loop_
_symmetry_equiv_pos_as_xyz
'x, y, z'
'-x, y+1/2, -z+1/2'
'-x, -y, -z'
'x, -y-1/2, z-1/2'

loop_
_atom_site_label
_atom_site_type_symbol
_atom_site_fract_x
_atom_site_fract_y
_atom_site_fract_z
_atom_site_U_iso_or_equiv
_atom_site_adp_type
_atom_site_occupancy
_atom_site_symmetry_multiplicity
_atom_site_calc_flag
_atom_site_refinement_flags
Ni1 Ni 0.35548(3) 0.68457(4) 0.87912(2) 0.01891(10) Uani 1 1 d .
Ni2 Ni 0.15339(3) 0.15867(4) 0.88608(2) 0.01911(10) Uani 1 1 d .
Br1 Br 0.94003(3) 0.90200(3) 0.908313(18) 0.02691(9) Uani 1 1 d .
Br2 Br 0.55649(3) 0.41724(3) 0.909281(18) 0.02914(10) Uani 1 1 d .
C1 C 0.3052(2) 0.7863(3) 0.82868(17) 0.0193(7) Uani 1 1 d .
C2 C 0.3294(2) 0.8051(3) 0.76432(17) 0.0210(7) Uani 1 1 d .
C3 C 0.2895(2) 0.8822(3) 0.72509(18) 0.0250(8) Uani 1 1 d .
H3 H 0.3078 0.8945 0.6825 0.030 Uiso 1 1 calc R
C4 C 0.2239(3) 0.9399(3) 0.7484(2) 0.0291(8) Uani 1 1 d .
H4 H 0.1964 0.9910 0.7217 0.035 Uiso 1 1 calc R
C5 C 0.1986(3) 0.9226(3) 0.81100(19) 0.0277(8) Uani 1 1 d .
H5 H 0.1536 0.9622 0.8271 0.033 Uiso 1 1 calc R
C6 C 0.2386(2) 0.8472(3) 0.85100(17) 0.0221(7) Uani 1 1 d .
C7 C 0.2076(3) 0.8387(3) 0.91576(18) 0.0248(8) Uani 1 1 d .
H7 H 0.1621 0.8826 0.9261 0.030 Uiso 1 1 calc R
C8 C 0.2041(3) 0.7676(3) 1.02856(17) 0.0271(8) Uani 1 1 d .
C9 C 0.1204(3) 0.8270(5) 1.0321(2) 0.0479(14) Uani 1 1 d .
H9A H 0.1324 0.8995 1.0284 0.072 Uiso 1 1 calc R
H9B H 0.0960 0.8134 1.0741 0.072 Uiso 1 1 calc R
H9C H 0.0791 0.8061 0.9961 0.072 Uiso 1 1 calc R
C10 C 0.2755(3) 0.8077(4) 1.0760(2) 0.0378(10) Uani 1 1 d .
H10A H 0.3280 0.7675 1.0722 0.057 Uiso 1 1 calc R
H10B H 0.2576 0.8030 1.1208 0.057 Uiso 1 1 calc R
H10C H 0.2872 0.8786 1.0656 0.057 Uiso 1 1 calc R
C11 C 0.1880(3) 0.6557(4) 1.0412(2) 0.0388(10) Uani 1 1 d .
H11A H 0.1461 0.6293 1.0072 0.058 Uiso 1 1 calc R
H11B H 0.1651 0.6475 1.0843 0.058 Uiso 1 1 calc R
H11C H 0.2424 0.6182 1.0401 0.058 Uiso 1 1 calc R
C12 C 0.3978(2) 0.7514(3) 0.73514(18) 0.0230(7) Uani 1 1 d .
H12 H 0.4133 0.7742 0.6936 0.028 Uiso 1 1 calc R
C13 C 0.5141(2) 0.6221(3) 0.73031(18) 0.0250(8) Uani 1 1 d .
C14 C 0.5244(3) 0.6626(4) 0.6618(2) 0.0372(10) Uani 1 1 d .
H14A H 0.5745 0.6307 0.6439 0.056 Uiso 1 1 calc R
H14B H 0.5329 0.7360 0.6638 0.056 Uiso 1 1 calc R
H14C H 0.4723 0.6472 0.6335 0.056 Uiso 1 1 calc R
C15 C 0.5950(3) 0.6442(4) 0.7755(2) 0.0393(11) Uani 1 1 d .
H15A H 0.5879 0.6157 0.8190 0.059 Uiso 1 1 calc R
H15B H 0.6034 0.7176 0.7792 0.059 Uiso 1 1 calc R
H15C H 0.6454 0.6135 0.7572 0.059 Uiso 1 1 calc R
C16 C 0.4947(3) 0.5096(3) 0.7275(2) 0.0334(9) Uani 1 1 d .
H16A H 0.4424 0.4976 0.6988 0.050 Uiso 1 1 calc R
H16B H 0.4859 0.4848 0.7717 0.050 Uiso 1 1 calc R
H16C H 0.5434 0.4736 0.7103 0.050 Uiso 1 1 calc R
C17 C 0.2042(2) 0.2566(3) 0.83903(17) 0.0192(7) Uani 1 1 d .
C18 C 0.1689(2) 0.2862(3) 0.77602(18) 0.0219(7) Uani 1 1 d .
C19 C 0.2062(2) 0.3656(3) 0.7415(2) 0.0277(8) Uani 1 1 d .
H19 H 0.1823 0.3835 0.6990 0.033 Uiso 1 1 calc R
C20 C 0.2773(3) 0.4178(3) 0.7691(2) 0.0317(9) Uani 1 1 d .
H20 H 0.3012 0.4723 0.7461 0.038 Uiso 1 1 calc R
C21 C 0.3131(3) 0.3901(3) 0.8299(2) 0.0291(8) Uani 1 1 d .
H21 H 0.3619 0.4258 0.8487 0.035 Uiso 1 1 calc R
C22 C 0.2785(2) 0.3098(3) 0.86455(18) 0.0225(7) Uani 1 1 d .
C23 C 0.3250(2) 0.2850(3) 0.92618(18) 0.0269(8) Uani 1 1 d .
H23 H 0.3739 0.3253 0.9393 0.032 Uiso 1 1 calc R
C24 C 0.3609(3) 0.1796(4) 1.0257(2) 0.0368(11) Uani 1 1 d .
C25 C 0.4351(4) 0.2521(6) 1.0402(3) 0.0615(19) Uani 1 1 d .
H25A H 0.4728 0.2513 1.0038 0.092 Uiso 1 1 calc R
H25B H 0.4682 0.2314 1.0806 0.092 Uiso 1 1 calc R
H25C H 0.4124 0.3206 1.0456 0.092 Uiso 1 1 calc R
C26 C 0.3043(3) 0.1744(5) 1.0825(2) 0.0538(16) Uani 1 1 d .
H26A H 0.3391 0.1541 1.1222 0.081 Uiso 1 1 calc R
H26B H 0.2582 0.1247 1.0729 0.081 Uiso 1 1 calc R
H26C H 0.2787 0.2411 1.0893 0.081 Uiso 1 1 calc R
C27 C 0.3942(4) 0.0735(5) 1.0099(3) 0.0619(17) Uani 1 1 d .
H27A H 0.4336 0.0782 0.9747 0.093 Uiso 1 1 calc R
H27B H 0.3453 0.0298 0.9958 0.093 Uiso 1 1 calc R
H27C H 0.4250 0.0447 1.0491 0.093 Uiso 1 1 calc R
C28 C 0.0936(2) 0.2411(3) 0.74314(18) 0.0233(7) Uani 1 1 d .
H28 H 0.0775 0.2639 0.6999 0.028 Uiso 1 1 calc R
C29 C -0.0352(2) 0.1267(3) 0.73279(19) 0.0257(8) Uani 1 1 d .
C30 C -0.0536(3) 0.1755(4) 0.6658(2) 0.0377(11) Uani 1 1 d .
H30A H -0.0582 0.2490 0.6710 0.057 Uiso 1 1 calc R
H30B H -0.1080 0.1489 0.6453 0.057 Uiso 1 1 calc R
H30C H -0.0065 0.1599 0.6381 0.057 Uiso 1 1 calc R
C31 C -0.0181(3) 0.0129(3) 0.7256(2) 0.0332(9) Uani 1 1 d .
H31A H 0.0296 0.0028 0.6974 0.050 Uiso 1 1 calc R
H31B H -0.0702 -0.0202 0.7058 0.050 Uiso 1 1 calc R
H31C H -0.0028 -0.0165 0.7688 0.050 Uiso 1 1 calc R
C32 C -0.1089(3) 0.1456(4) 0.7763(2) 0.0365(10) Uani 1 1 d .
H32A H -0.0972 0.1101 0.8181 0.055 Uiso 1 1 calc R
H32B H -0.1630 0.1205 0.7545 0.055 Uiso 1 1 calc R
H32C H -0.1139 0.2184 0.7844 0.055 Uiso 1 1 calc R
C33 C 0.1053(8) 0.3491(7) 0.0139(3) 0.136(5) Uani 1 1 d DU
H33A H 0.1462 0.2980 -0.0009 0.163 Uiso 1 1 calc R
H33B H 0.0549 0.3115 0.0283 0.163 Uiso 1 1 calc R
Cl1 Cl 0.0705(2) 0.4164(2) -0.05197(17) 0.1372(11) Uani 1 1 d D
Cl2 Cl 0.15470(18) 0.40631(15) 0.08260(13) 0.0984(7) Uani 1 1 d D
N1 N 0.4395(2) 0.6749(3) 0.76053(15) 0.0221(6) Uani 1 1 d .
N2 N 0.2368(2) 0.7762(3) 0.96053(15) 0.0239(7) Uani 1 1 d .
N3 N 0.0455(2) 0.1722(3) 0.76706(15) 0.0227(6) Uani 1 1 d .
N4 N 0.3059(2) 0.2128(3) 0.96485(16) 0.0279(7) Uani 1 1 d .
O1 O 0.42471(18) 0.6346(2) 0.81826(13) 0.0275(6) Uani 1 1 d .
O2 O 0.30054(19) 0.7120(2) 0.95293(13) 0.0325(7) Uani 1 1 d .
O3 O 0.40285(19) 0.5721(2) 0.93324(13) 0.0264(6) Uani 1 1 d D
H1O H 0.403(3) 0.582(4) 0.9726(14) 0.040 Uiso 1 1 d D
H2O H 0.446(2) 0.539(4) 0.927(3) 0.040 Uiso 1 1 d D
O4 O 0.06164(18) 0.1331(2) 0.82696(12) 0.0257(6) Uani 1 1 d .
O5 O 0.23612(19) 0.1545(3) 0.95467(14) 0.0332(7) Uani 1 1 d .
O6 O 0.09676(19) 0.0578(2) 0.94018(13) 0.0257(6) Uani 1 1 d D
H3O H 0.092(3) 0.073(4) 0.9787(15) 0.039 Uiso 1 1 d D
H4O H 0.052(2) 0.030(4) 0.927(2) 0.039 Uiso 1 1 d D

loop_
_atom_site_aniso_label
_atom_site_aniso_U_11
_atom_site_aniso_U_22
_atom_site_aniso_U_33
_atom_site_aniso_U_23
_atom_site_aniso_U_13
_atom_site_aniso_U_12
Ni1 0.0199(2) 0.0227(2) 0.01426(19) 0.00087(17) 0.00214(16) 0.00470(18)
Ni2 0.0207(2) 0.0217(2) 0.01467(19) 0.00089(17) -0.00084(16) -0.00367(18)
Br1 0.03056(19) 0.0299(2) 0.01986(17) -0.00366(15) -0.00076(14) -0.00708(16)
Br2 0.0315(2) 0.0378(2) 0.01825(17) 0.00010(15) 0.00316(14) 0.01396(17)
C1 0.0197(16) 0.0192(17) 0.0188(15) -0.0002(13) 0.0001(12) -0.0015(13)
C2 0.0196(16) 0.0237(18) 0.0196(16) 0.0013(14) 0.0009(13) -0.0016(14)
C3 0.0260(18) 0.029(2) 0.0201(16) 0.0052(15) 0.0013(14) -0.0001(15)
C4 0.031(2) 0.029(2) 0.0272(19) 0.0070(16) -0.0005(16) 0.0081(17)
C5 0.0291(19) 0.029(2) 0.0254(18) 0.0002(16) 0.0025(15) 0.0096(16)
C6 0.0239(17) 0.0236(18) 0.0185(16) 0.0003(14) 0.0003(13) 0.0030(14)
C7 0.0288(19) 0.0270(19) 0.0188(16) -0.0010(14) 0.0023(14) 0.0073(16)
C8 0.033(2) 0.037(2) 0.0129(15) 0.0011(15) 0.0064(14) 0.0099(17)
C9 0.050(3) 0.068(4) 0.027(2) 0.011(2) 0.012(2) 0.035(3)
C10 0.049(3) 0.041(3) 0.0224(19) -0.0016(18) -0.0011(18) 0.002(2)
C11 0.043(3) 0.040(3) 0.035(2) 0.000(2) 0.013(2) 0.000(2)
C12 0.0240(17) 0.0277(19) 0.0173(15) 0.0003(14) 0.0024(13) -0.0011(15)
C13 0.0201(17) 0.036(2) 0.0199(16) 0.0014(15) 0.0073(13) 0.0061(15)
C14 0.040(2) 0.047(3) 0.026(2) 0.0083(19) 0.0154(18) 0.010(2)
C15 0.023(2) 0.054(3) 0.041(2) -0.009(2) 0.0011(17) 0.004(2)
C16 0.036(2) 0.035(2) 0.031(2) -0.0053(18) 0.0132(17) 0.0031(18)
C17 0.0179(15) 0.0213(17) 0.0184(15) -0.0011(13) 0.0019(12) 0.0002(13)
C18 0.0203(16) 0.0245(18) 0.0209(16) 0.0013(14) 0.0018(13) 0.0003(14)
C19 0.0235(18) 0.031(2) 0.0282(19) 0.0098(16) -0.0025(15) -0.0021(16)
C20 0.0247(19) 0.033(2) 0.037(2) 0.0090(18) 0.0013(16) -0.0057(17)
C21 0.0237(18) 0.030(2) 0.034(2) 0.0016(17) 0.0021(16) -0.0086(16)
C22 0.0220(17) 0.0250(18) 0.0204(16) -0.0015(14) 0.0006(13) -0.0035(14)
C23 0.0228(18) 0.036(2) 0.0224(17) -0.0020(16) 0.0009(14) -0.0077(16)
C24 0.026(2) 0.061(3) 0.0217(18) 0.011(2) -0.0072(15) -0.011(2)
C25 0.045(3) 0.102(5) 0.034(2) 0.021(3) -0.019(2) -0.039(3)
C26 0.039(3) 0.100(5) 0.021(2) 0.013(3) -0.0051(18) -0.015(3)
C27 0.061(4) 0.077(4) 0.046(3) 0.022(3) -0.008(3) 0.017(3)
C28 0.0228(17) 0.027(2) 0.0193(16) 0.0058(14) -0.0019(13) 0.0006(15)
C29 0.0218(17) 0.032(2) 0.0219(17) 0.0031(15) -0.0048(14) -0.0033(15)
C30 0.033(2) 0.051(3) 0.028(2) 0.011(2) -0.0114(17) -0.010(2)
C31 0.033(2) 0.032(2) 0.033(2) -0.0014(18) -0.0033(17) -0.0066(18)
C32 0.0228(19) 0.050(3) 0.037(2) 0.001(2) 0.0030(17) 0.0014(19)
C33 0.281(16) 0.073(6) 0.060(5) -0.010(4) 0.059(7) -0.038(8)
Cl1 0.185(3) 0.0873(18) 0.136(2) -0.0035(17) -0.012(2) 0.0327(19)
Cl2 0.1276(19) 0.0540(11) 0.1149(18) -0.0038(11) 0.0183(15) -0.0142(12)
N1 0.0213(14) 0.0285(17) 0.0173(13) 0.0008(12) 0.0059(11) -0.0004(13)
N2 0.0246(15) 0.0302(17) 0.0173(14) -0.0011(12) 0.0039(12) 0.0098(13)
N3 0.0229(15) 0.0262(17) 0.0183(14) 0.0024(12) -0.0036(11) -0.0008(13)
N4 0.0218(15) 0.042(2) 0.0192(14) 0.0012(14) -0.0025(12) -0.0082(14)
O1 0.0327(14) 0.0320(15) 0.0187(12) 0.0061(11) 0.0084(11) 0.0104(12)
O2 0.0368(16) 0.0419(18) 0.0195(13) 0.0055(12) 0.0075(11) 0.0242(14)
O3 0.0316(14) 0.0311(15) 0.0169(12) 0.0018(11) 0.0046(11) 0.0135(12)
O4 0.0286(14) 0.0292(15) 0.0180(12) 0.0077(11) -0.0068(10) -0.0072(11)
O5 0.0294(15) 0.0448(18) 0.0239(14) 0.0080(13) -0.0085(11) -0.0154(13)
O6 0.0313(14) 0.0294(15) 0.0161(12) 0.0017(11) -0.0011(11) -0.0111(12)

loop_
_atom_type_symbol
_atom_type_description
_atom_type_scat_dispersion_real
_atom_type_scat_dispersion_imag
_atom_type_scat_source
C C 0.0033 0.0016 'International Tables Vol C Tables 4.2.6.8 and 6.1.1.4'
H H 0.0000 0.0000 'International Tables Vol C Tables 4.2.6.8 and 6.1.1.4'
N N 0.0061 0.0033 'International Tables Vol C Tables 4.2.6.8 and 6.1.1.4'
O O 0.0106 0.0060 'International Tables Vol C Tables 4.2.6.8 and 6.1.1.4'
Ni Ni 0.3393 1.1124 'International Tables Vol C Tables 4.2.6.8 and 6.1.1.4'
Br Br -0.2901 2.4595 'International Tables Vol C Tables 4.2.6.8 and 6.1.1.4'
Cl Cl 0.1484 0.1585 'International Tables Vol C Tables 4.2.6.8 and 6.1.1.4'

loop_
_geom_angle_atom_site_label_1
_geom_angle_atom_site_label_2
_geom_angle_atom_site_label_3
_geom_angle
O2 Ni1 O1 165.93(12)
O2 Ni1 C1 96.59(14)
O1 Ni1 C1 97.41(14)
O2 Ni1 O3 82.06(12)
O1 Ni1 O3 84.03(12)
C1 Ni1 O3 176.74(15)
C17 Ni2 O4 97.33(14)
C17 Ni2 O5 96.86(14)
O4 Ni2 O5 165.44(13)
C17 Ni2 O6 177.15(14)
O4 Ni2 O6 83.66(12)
O5 Ni2 O6 82.32(12)
C6 C1 C2 116.8(3)
C6 C1 Ni1 121.8(3)
C2 C1 Ni1 121.4(3)
C3 C2 C1 121.4(3)
C3 C2 C12 115.2(3)
C1 C2 C12 123.4(3)
C4 C3 C2 120.3(4)
C3 C4 C5 119.5(4)
C4 C5 C6 120.8(4)
C5 C6 C1 121.3(3)
C5 C6 C7 115.2(3)
C1 C6 C7 123.5(3)
N2 C7 C6 125.2(4)
C10 C8 N2 106.4(3)
C10 C8 C9 112.1(4)
N2 C8 C9 110.3(3)
C10 C8 C11 110.6(4)
N2 C8 C11 107.3(3)
C9 C8 C11 109.9(4)
N1 C12 C2 125.7(3)
C16 C13 C14 110.1(4)
C16 C13 N1 108.1(3)
C14 C13 N1 110.4(3)
C16 C13 C15 111.2(4)
C14 C13 C15 110.6(4)
N1 C13 C15 106.4(3)
C22 C17 C18 116.6(3)
C22 C17 Ni2 121.9(3)
C18 C17 Ni2 121.4(3)
C19 C18 C17 120.9(3)
C19 C18 C28 115.1(3)
C17 C18 C28 124.0(3)
C20 C19 C18 120.7(4)
C21 C20 C19 119.5(4)
C20 C21 C22 120.9(4)
C21 C22 C17 121.3(3)
C21 C22 C23 115.3(3)
C17 C22 C23 123.4(3)
N4 C23 C22 125.6(4)
C26 C24 C25 110.9(4)
C26 C24 N4 108.6(4)
C25 C24 N4 110.6(4)
C26 C24 C27 110.2(5)
C25 C24 C27 110.9(5)
N4 C24 C27 105.5(4)
N3 C28 C18 125.9(3)
N3 C29 C32 107.2(3)
N3 C29 C30 110.0(3)
C32 C29 C30 111.0(4)
N3 C29 C31 106.9(3)
C32 C29 C31 111.1(4)
C30 C29 C31 110.5(4)
Cl1 C33 Cl2 121.5(6)
C12 N1 O1 123.8(3)
C12 N1 C13 124.8(3)
O1 N1 C13 111.3(3)
C7 N2 O2 123.7(3)
C7 N2 C8 125.1(3)
O2 N2 C8 111.2(3)
C28 N3 O4 122.9(3)
C28 N3 C29 125.7(3)
O4 N3 C29 111.4(3)
C23 N4 O5 123.6(3)
C23 N4 C24 125.2(3)
O5 N4 C24 111.2(3)
N1 O1 Ni1 127.5(2)
N2 O2 Ni1 128.6(2)
N3 O4 Ni2 128.2(2)
N4 O5 Ni2 128.1(2)

loop_
_geom_bond_atom_site_label_1
_geom_bond_atom_site_label_2
_geom_bond_distance
Ni1 O2 1.824(3)
Ni1 O1 1.827(3)
Ni1 C1 1.834(4)
Ni1 O3 1.963(3)
Ni2 C17 1.826(4)
Ni2 O4 1.831(3)
Ni2 O5 1.832(3)
Ni2 O6 1.979(3)
C1 C6 1.412(5)
C1 C2 1.418(5)
C2 C3 1.411(5)
C2 C12 1.443(5)
C3 C4 1.385(6)
C4 C5 1.386(6)
C5 C6 1.405(5)
C6 C7 1.447(5)
C7 N2 1.290(5)
C8 C10 1.514(6)
C8 N2 1.520(5)
C8 C9 1.523(6)
C8 C11 1.526(6)
C12 N1 1.289(5)
C13 C16 1.518(6)
C13 C14 1.520(5)
C13 N1 1.521(5)
C13 C15 1.532(6)
C17 C22 1.417(5)
C17 C18 1.418(5)
C18 C19 1.412(5)
C18 C28 1.435(5)
C19 C20 1.385(6)
C20 C21 1.374(6)
C21 C22 1.405(5)
C22 C23 1.444(5)
C23 N4 1.287(5)
C24 C26 1.509(6)
C24 C25 1.510(7)
C24 N4 1.523(5)
C24 C27 1.537(8)
C28 N3 1.296(5)
C29 N3 1.515(5)
C29 C32 1.520(6)
C29 C30 1.522(5)
C29 C31 1.536(6)
C33 Cl1 1.671(8)
C33 Cl2 1.725(8)
N1 O1 1.331(4)
N2 O2 1.322(4)
N3 O4 1.336(4)
N4 O5 1.334(4)
